data_2237665
loop_
_publ_author_name
'Rusanova, Julia A.'
'Nesterova, Oksana V.'
'Zubatyuk, Roman I.'
'Kozachuk, Olesia V.'

_publ_section_title
;
 Tris(2,2'-bipyridine)copper(II) pentacyanidonitrosoferrate(II) methanol
 disolvate monohydrate
;
_journal_coeditor_code LH5592
_journal_issue 4
_journal_name_full 'Acta Crystallographica Section E'
_journal_page_first m212
_journal_page_last m213
_journal_paper_doi 10.1107/S1600536813006867
_journal_volume 69
_journal_year 2013
_chemical_formula_iupac '[Cu (C10 H8 N2)3] [Fe (C N)5 (NO)], 2C H4 O, H2 O'
_chemical_formula_moiety 'C30 H24 Cu N6 2+, C5 Fe N6 O 2-, 2(C H4 O), H2 O'
_chemical_formula_sum 'C37 H34 Cu Fe N12 O4'
_chemical_formula_weight 830.15
_chemical_name_systematic
;
Tris(2,2'-bipyridine)copper(II)
pentacyanidonitrosoferrate(II) methanol disolvate monohydrate
;
_space_group_IT_number 14
_symmetry_cell_setting monoclinic
_symmetry_space_group_name_Hall '-P 2ybc'
_symmetry_space_group_name_H-M 'P 1 21/c 1'
_atom_sites_solution_hydrogens geom
_atom_sites_solution_primary direct
_atom_sites_solution_secondary difmap
_audit_creation_method SHELXL-97
_cell_angle_alpha 90.00
_cell_angle_beta 90.916(8)
_cell_angle_gamma 90.00
_cell_formula_units_Z 4
_cell_length_a 11.1308(8)
_cell_length_b 14.7928(9)
_cell_length_c 23.1448(17)
_cell_measurement_reflns_used 5205
_cell_measurement_temperature 293(2)
_cell_measurement_theta_max 32.1980
_cell_measurement_theta_min 2.6354
_cell_volume 3810.4(5)
_computing_cell_refinement 'CrysAlis PRO (Oxford Diffraction, 2010)'
_computing_data_collection 'CrysAlis PRO (Oxford Diffraction, 2010)'
_computing_data_reduction 'CrysAlis PRO (Oxford Diffraction, 2010)'
_computing_molecular_graphics 'SHELXTL (Sheldrick, 2008)'
_computing_publication_material 'publCIF (Westrip, 2010)'
_computing_structure_refinement 'SHELXTL (Sheldrick, 2008)'
_computing_structure_solution 'SHELXTL (Sheldrick, 2008)'
_diffrn_ambient_temperature 293(2)
_diffrn_measured_fraction_theta_full 0.950
_diffrn_measured_fraction_theta_max 0.947
_diffrn_measurement_device_type 'Oxford Diffraction Xcalibur Sapphire3'
_diffrn_measurement_method '\w scans'
_diffrn_radiation_monochromator graphite
_diffrn_radiation_source 'fine-focus sealed tube'
_diffrn_radiation_type MoK\a
_diffrn_radiation_wavelength 0.71073
_diffrn_reflns_av_R_equivalents 0.0530
_diffrn_reflns_av_sigmaI/netI 0.0972
_diffrn_reflns_limit_h_max 11
_diffrn_reflns_limit_h_min -13
_diffrn_reflns_limit_k_max 18
_diffrn_reflns_limit_k_min -18
_diffrn_reflns_limit_l_max 24
_diffrn_reflns_limit_l_min -28
_diffrn_reflns_number 22593
_diffrn_reflns_theta_full 25.24
_diffrn_reflns_theta_max 26.37
_diffrn_reflns_theta_min 2.75
_diffrn_standards_decay_% 0
_diffrn_standards_interval_count 0
_diffrn_standards_interval_time 0
_diffrn_standards_number 0
_exptl_absorpt_coefficient_mu 0.995
_exptl_absorpt_correction_T_max 0.91
_exptl_absorpt_correction_T_min 0.74
_exptl_absorpt_correction_type numerical
_exptl_absorpt_process_details '(CrysAlis PRO; Oxford Diffraction, 2010)'
_exptl_crystal_colour 'dark red'
_exptl_crystal_density_diffrn 1.447
_exptl_crystal_density_method 'not measured'
_exptl_crystal_description block
_exptl_crystal_F_000 1708
_exptl_crystal_size_max .30
_exptl_crystal_size_mid .20
_exptl_crystal_size_min .10
_refine_diff_density_max 0.593
_refine_diff_density_min -0.631
_refine_ls_extinction_method none
_refine_ls_goodness_of_fit_ref 1.005
_refine_ls_hydrogen_treatment constr
_refine_ls_matrix_type full
_refine_ls_number_parameters 496
_refine_ls_number_reflns 7368
_refine_ls_number_restraints 0
_refine_ls_restrained_S_all 1.005
_refine_ls_R_factor_all 0.1008
_refine_ls_R_factor_gt 0.0508
_refine_ls_shift/su_max 0.001
_refine_ls_shift/su_mean 0.000
_refine_ls_structure_factor_coef Fsqd
_refine_ls_weighting_details 'calc w=1/[\s^2^(Fo^2^)+(0.0420P)^2^] where P=(Fo^2^+2Fc^2^)/3'
_refine_ls_weighting_scheme calc
_refine_ls_wR_factor_gt 0.1038
_refine_ls_wR_factor_ref 0.1099
_reflns_number_gt 3799
_reflns_number_total 7368
_reflns_threshold_expression I>2\s(I)
_cod_data_source_file lh5592.cif
_cod_data_source_block I
_cod_original_sg_symbol_H-M 'P 21/c'
_cod_database_code 2237665
_cod_database_fobs_code 2237665

loop_
_symmetry_equiv_pos_as_xyz
'x, y, z'
'-x, y+1/2, -z+1/2'
'-x, -y, -z'
'x, -y-1/2, z-1/2'

loop_
_atom_site_type_symbol
_atom_site_label
_atom_site_fract_x
_atom_site_fract_y
_atom_site_fract_z
_atom_site_U_iso_or_equiv
_atom_site_adp_type
_atom_site_calc_flag
_atom_site_refinement_flags
_atom_site_occupancy
_atom_site_symmetry_multiplicity
Fe Fe1 0.54777(5) 0.85655(4) 0.08468(3) 0.03893(16) Uani d . 1 1
Cu Cu1 0.91414(4) 0.80913(3) 0.32784(2) 0.04640(16) Uani d . 1 1
N N1 1.0220(3) 0.7802(2) 0.26108(16) 0.0497(9) Uani d . 1 1
N N2 1.0506(3) 0.8936(2) 0.34517(16) 0.0495(9) Uani d . 1 1
N N3 0.7880(3) 0.7182(2) 0.30682(14) 0.0382(8) Uani d . 1 1
N N4 0.9782(3) 0.7012(2) 0.37086(13) 0.0378(8) Uani d . 1 1
N N5 0.8102(3) 0.8510(2) 0.39425(14) 0.0416(8) Uani d . 1 1
N N6 0.8275(3) 0.9133(2) 0.29055(14) 0.0372(8) Uani d . 1 1
N N7 0.2746(3) 0.8839(2) 0.06854(17) 0.0620(11) Uani d . 1 1
N N8 0.5926(3) 1.0615(2) 0.09581(18) 0.0622(11) Uani d . 1 1
N N9 0.8113(4) 0.8198(3) 0.11772(19) 0.0731(12) Uani d . 1 1
N N10 0.5011(3) 0.6536(3) 0.10134(18) 0.0637(11) Uani d . 1 1
N N11 0.4997(3) 0.8746(2) 0.21488(17) 0.0534(10) Uani d . 1 1
N N12 0.5814(3) 0.8554(2) 0.01612(17) 0.0492(9) Uani d . 1 1
C C1 1.0021(4) 0.7186(3) 0.2195(2) 0.0605(12) Uani d . 1 1
H H1A 0.9292 0.6879 0.2192 0.073 Uiso calc R 1 1
C C2 1.0812(5) 0.6988(3) 0.1786(2) 0.0694(14) Uani d . 1 1
H H2A 1.0634 0.6554 0.1507 0.083 Uiso calc R 1 1
C C3 1.1885(5) 0.7432(4) 0.1783(2) 0.0765(16) Uani d . 1 1
H H3A 1.2449 0.7309 0.1501 0.092 Uiso calc R 1 1
C C4 1.2113(4) 0.8055(4) 0.2197(2) 0.0739(15) Uani d . 1 1
H H4A 1.2843 0.8361 0.2203 0.089 Uiso calc R 1 1
C C5 1.1273(4) 0.8241(3) 0.2611(2) 0.0502(11) Uani d . 1 1
C C6 1.1399(4) 0.8914(3) 0.3066(2) 0.0551(12) Uani d . 1 1
C C7A 0.3757(4) 0.8748(3) 0.07377(18) 0.0445(10) Uani d . 1 1
C C7 1.2363(5) 0.9509(4) 0.3111(3) 0.0795(16) Uani d . 1 1
H H7A 1.3002 0.9470 0.2858 0.095 Uiso calc R 1 1
C C8A 0.5745(3) 0.9855(3) 0.09130(19) 0.0474(11) Uani d . 1 1
C C8 1.2348(5) 1.0162(4) 0.3542(3) 0.0928(19) Uani d . 1 1
H H8A 1.2970 1.0580 0.3572 0.111 Uiso calc R 1 1
C C9A 0.7126(4) 0.8341(3) 0.10677(19) 0.0474(11) Uani d . 1 1
C C9 1.1436(5) 1.0192(4) 0.3915(3) 0.0841(17) Uani d . 1 1
H H9A 1.1416 1.0631 0.4203 0.101 Uiso calc R 1 1
C C10A 0.5162(3) 0.7285(3) 0.09489(19) 0.0456(11) Uani d . 1 1
C C10 1.0541(4) 0.9564(3) 0.3865(2) 0.0634(13) Uani d . 1 1
H H10A 0.9925 0.9576 0.4131 0.076 Uiso calc R 1 1
C C11A 0.5175(3) 0.8666(3) 0.1664(2) 0.0415(10) Uani d . 1 1
C C11 0.6953(4) 0.7304(3) 0.2706(2) 0.0497(11) Uani d . 1 1
H H11A 0.6908 0.7842 0.2499 0.060 Uiso calc R 1 1
C C12 0.6073(4) 0.6684(3) 0.2625(2) 0.0546(12) Uani d . 1 1
H H12A 0.5442 0.6794 0.2367 0.066 Uiso calc R 1 1
C C13 0.6126(4) 0.5887(3) 0.2931(2) 0.0586(13) Uani d . 1 1
H H13A 0.5521 0.5457 0.2891 0.070 Uiso calc R 1 1
C C14 0.7075(4) 0.5742(3) 0.32919(19) 0.0499(11) Uani d . 1 1
H H14A 0.7130 0.5207 0.3501 0.060 Uiso calc R 1 1
C C15 0.7955(3) 0.6383(3) 0.33483(17) 0.0409(10) Uani d . 1 1
C C16 0.9060(4) 0.6278(3) 0.37029(17) 0.0413(10) Uani d . 1 1
C C17 0.9377(4) 0.5503(3) 0.39901(19) 0.0548(12) Uani d . 1 1
H H17A 0.8866 0.5005 0.3985 0.066 Uiso calc R 1 1
C C18 1.0445(4) 0.5465(3) 0.4283(2) 0.0587(13) Uani d . 1 1
H H18A 1.0673 0.4940 0.4477 0.070 Uiso calc R 1 1
C C19 1.1185(4) 0.6208(3) 0.42895(19) 0.0575(12) Uani d . 1 1
H H19A 1.1918 0.6197 0.4487 0.069 Uiso calc R 1 1
C C20 1.0814(4) 0.6969(3) 0.39965(18) 0.0476(11) Uani d . 1 1
H H20A 1.1311 0.7475 0.4001 0.057 Uiso calc R 1 1
C C21 0.8078(4) 0.8163(3) 0.44769(18) 0.0479(11) Uani d . 1 1
H H21A 0.8631 0.7716 0.4577 0.058 Uiso calc R 1 1
C C22 0.7276(4) 0.8438(3) 0.48790(19) 0.0544(12) Uani d . 1 1
H H22A 0.7277 0.8176 0.5244 0.065 Uiso calc R 1 1
C C23 0.6471(4) 0.9102(3) 0.4740(2) 0.0600(12) Uani d . 1 1
H H23A 0.5912 0.9294 0.5008 0.072 Uiso calc R 1 1
C C24 0.6497(4) 0.9482(3) 0.41990(19) 0.0535(12) Uani d . 1 1
H H24A 0.5957 0.9937 0.4097 0.064 Uiso calc R 1 1
C C25 0.7321(3) 0.9188(2) 0.38118(18) 0.0399(10) Uani d . 1 1
C C26 0.7462(3) 0.9554(2) 0.32274(18) 0.0383(9) Uani d . 1 1
C C27 0.6835(3) 1.0305(3) 0.30261(19) 0.0479(11) Uani d . 1 1
H H27A 0.6281 1.0595 0.3259 0.058 Uiso calc R 1 1
C C28 0.7047(4) 1.0611(3) 0.2478(2) 0.0556(12) Uani d . 1 1
H H28A 0.6630 1.1108 0.2333 0.067 Uiso calc R 1 1
C C29 0.7865(4) 1.0186(3) 0.21512(19) 0.0535(11) Uani d . 1 1
H H29A 0.8024 1.0394 0.1781 0.064 Uiso calc R 1 1
C C30 0.8463(4) 0.9441(3) 0.23692(18) 0.0472(11) Uani d . 1 1
H H30A 0.9012 0.9143 0.2138 0.057 Uiso calc R 1 1
O O1 0.6132(3) 0.8586(3) -0.03055(15) 0.0856(11) Uani d . 1 1
O O1S 0.3532(3) 0.7337(3) 0.3573(2) 0.1165(16) Uani d . 1 1
H H1S 0.3516 0.6904 0.3794 0.175 Uiso d R 1 1
C C1S 0.4416(5) 0.7904(4) 0.3736(3) 0.105(2) Uani d . 1 1
H H1SA 0.4424 0.8416 0.3482 0.158 Uiso d R 1 1
H H1SB 0.5173 0.7595 0.3720 0.158 Uiso d R 1 1
H H1SC 0.4282 0.8104 0.4125 0.158 Uiso d R 1 1
O O2S 0.0815(7) 0.8683(4) 0.5202(3) 0.178(2) Uani d . 1 1
H H2S 0.0561 0.8220 0.5353 0.267 Uiso d R 1 1
C C2S 0.2053(8) 0.8635(5) 0.5160(4) 0.156(4) Uani d . 1 1
H H2SA 0.2349 0.9175 0.4982 0.234 Uiso d R 1 1
H H2SB 0.2262 0.8121 0.4930 0.234 Uiso d R 1 1
H H2SC 0.2405 0.8573 0.5540 0.234 Uiso d R 1 1
O O3S 1.0227(3) 0.8062(2) 0.04880(15) 0.0899(11) Uani d . 1 1
H H3SA 1.0827 0.8365 0.0613 0.135 Uiso d R 1 1
H H3SB 0.9690 0.8129 0.0742 0.135 Uiso d R 1 1

loop_
_atom_site_aniso_label
_atom_site_aniso_U_11
_atom_site_aniso_U_22
_atom_site_aniso_U_33
_atom_site_aniso_U_12
_atom_site_aniso_U_13
_atom_site_aniso_U_23
Fe1 0.0380(3) 0.0344(3) 0.0444(3) 0.0019(3) 0.0002(3) 0.0001(3)
Cu1 0.0481(3) 0.0407(3) 0.0504(3) -0.0027(2) 0.0019(3) 0.0039(3)
N1 0.045(2) 0.045(2) 0.059(2) 0.0040(17) -0.006(2) 0.008(2)
N2 0.049(2) 0.046(2) 0.054(2) -0.0050(18) -0.011(2) 0.014(2)
N3 0.0303(18) 0.0397(18) 0.045(2) 0.0001(15) -0.0026(17) 0.0103(17)
N4 0.0359(19) 0.0405(18) 0.0371(18) 0.0027(15) -0.0009(17) 0.0014(17)
N5 0.044(2) 0.0390(18) 0.041(2) -0.0027(16) -0.0012(17) 0.0017(18)
N6 0.0386(19) 0.0361(17) 0.0368(19) -0.0056(15) -0.0055(17) 0.0013(17)
N7 0.047(2) 0.065(2) 0.073(3) 0.006(2) -0.008(2) -0.007(2)
N8 0.064(2) 0.041(2) 0.081(3) -0.0053(19) -0.002(2) 0.005(2)
N9 0.048(2) 0.091(3) 0.081(3) 0.015(2) -0.003(2) -0.016(3)
N10 0.070(3) 0.041(2) 0.080(3) -0.004(2) 0.009(2) -0.004(2)
N11 0.061(2) 0.051(2) 0.049(2) 0.0053(18) 0.004(2) 0.005(2)
N12 0.055(2) 0.0411(19) 0.051(2) 0.0139(18) -0.0027(19) 0.004(2)
C1 0.062(3) 0.060(3) 0.060(3) 0.009(3) 0.000(3) 0.002(3)
C2 0.086(4) 0.063(3) 0.060(3) 0.010(3) 0.002(3) 0.000(3)
C3 0.089(4) 0.077(4) 0.065(4) 0.017(3) 0.023(3) 0.013(3)
C4 0.053(3) 0.084(4) 0.085(4) -0.006(3) 0.009(3) 0.028(4)
C5 0.035(2) 0.059(3) 0.057(3) 0.001(2) -0.001(2) 0.021(3)
C6 0.044(3) 0.052(3) 0.069(3) -0.011(2) -0.010(3) 0.019(3)
C7A 0.051(3) 0.040(2) 0.042(2) 0.000(2) 0.000(2) -0.003(2)
C7 0.062(3) 0.087(4) 0.089(4) -0.029(3) -0.011(3) 0.020(4)
C8A 0.042(2) 0.046(3) 0.054(3) 0.000(2) -0.001(2) 0.009(2)
C8 0.084(4) 0.078(4) 0.116(5) -0.043(4) -0.024(4) 0.016(4)
C9A 0.051(3) 0.042(2) 0.049(3) 0.000(2) 0.009(2) -0.006(2)
C9 0.092(4) 0.068(3) 0.092(4) -0.022(3) -0.020(4) -0.003(3)
C10A 0.039(2) 0.045(2) 0.053(3) 0.006(2) 0.001(2) -0.007(2)
C10 0.065(3) 0.054(3) 0.071(3) -0.014(3) -0.009(3) 0.001(3)
C11A 0.031(2) 0.030(2) 0.063(3) 0.0012(17) -0.001(2) 0.004(2)
C11 0.043(3) 0.041(2) 0.065(3) -0.004(2) 0.002(3) 0.009(2)
C12 0.039(2) 0.054(3) 0.070(3) -0.006(2) -0.012(2) 0.005(3)
C13 0.051(3) 0.044(3) 0.080(4) -0.014(2) -0.006(3) -0.005(3)
C14 0.051(3) 0.038(2) 0.060(3) -0.004(2) 0.001(3) 0.008(2)
C15 0.041(2) 0.037(2) 0.046(2) -0.002(2) 0.008(2) 0.002(2)
C16 0.043(2) 0.040(2) 0.041(2) 0.0016(19) 0.006(2) 0.005(2)
C17 0.058(3) 0.041(2) 0.065(3) -0.002(2) -0.001(3) 0.012(2)
C18 0.066(3) 0.054(3) 0.057(3) 0.019(3) 0.001(3) 0.014(3)
C19 0.045(3) 0.080(3) 0.047(3) 0.018(3) -0.001(2) 0.000(3)
C20 0.042(3) 0.050(3) 0.050(3) 0.002(2) -0.006(2) 0.001(2)
C21 0.055(3) 0.043(2) 0.045(3) -0.005(2) -0.003(2) 0.006(2)
C22 0.075(3) 0.045(3) 0.043(3) -0.015(2) -0.002(3) 0.003(2)
C23 0.077(3) 0.052(3) 0.052(3) -0.002(3) 0.021(3) -0.006(3)
C24 0.059(3) 0.043(2) 0.059(3) 0.004(2) 0.009(3) 0.004(2)
C25 0.044(2) 0.033(2) 0.044(2) -0.0062(19) 0.003(2) -0.002(2)
C26 0.033(2) 0.035(2) 0.046(2) -0.0043(18) -0.008(2) -0.002(2)
C27 0.044(2) 0.043(2) 0.057(3) 0.007(2) 0.003(2) 0.002(2)
C28 0.054(3) 0.046(3) 0.066(3) 0.005(2) -0.010(3) 0.013(3)
C29 0.060(3) 0.053(3) 0.047(3) -0.004(2) -0.005(2) 0.017(2)
C30 0.047(3) 0.050(3) 0.044(3) -0.005(2) 0.003(2) 0.002(2)
O1 0.110(3) 0.098(3) 0.050(2) 0.035(2) 0.013(2) 0.014(2)
O1S 0.088(3) 0.082(3) 0.179(5) -0.010(2) -0.029(3) 0.043(3)
C1S 0.088(4) 0.071(4) 0.156(6) -0.005(3) -0.022(4) 0.000(4)
O2S 0.218(6) 0.121(4) 0.195(6) 0.030(5) 0.014(6) 0.055(4)
C2S 0.176(8) 0.128(6) 0.161(8) -0.077(7) -0.073(7) 0.047(6)
O3S 0.079(2) 0.111(3) 0.081(3) -0.002(2) 0.013(2) -0.002(2)

loop_
_atom_type_symbol
_atom_type_description
_atom_type_scat_dispersion_real
_atom_type_scat_dispersion_imag
_atom_type_scat_source
C C 0.0033 0.0016 'International Tables Vol C Tables 4.2.6.8 and 6.1.1.4'
H H 0.0000 0.0000 'International Tables Vol C Tables 4.2.6.8 and 6.1.1.4'
N N 0.0061 0.0033 'International Tables Vol C Tables 4.2.6.8 and 6.1.1.4'
O O 0.0106 0.0060 'International Tables Vol C Tables 4.2.6.8 and 6.1.1.4'
Fe Fe 0.3463 0.8444 'International Tables Vol C Tables 4.2.6.8 and 6.1.1.4'
Cu Cu 0.3201 1.2651 'International Tables Vol C Tables 4.2.6.8 and 6.1.1.4'

loop_
_geom_angle_atom_site_label_1
_geom_angle_atom_site_label_2
_geom_angle_atom_site_label_3
_geom_angle
N12 Fe1 C9A 91.36(17)
N12 Fe1 C11A 175.03(17)
C9A Fe1 C11A 86.19(17)
N12 Fe1 C8A 92.83(18)
C9A Fe1 C8A 90.23(16)
C11A Fe1 C8A 82.87(17)
N12 Fe1 C10A 98.79(18)
C9A Fe1 C10A 88.45(16)
C11A Fe1 C10A 85.48(17)
C8A Fe1 C10A 168.33(19)
N12 Fe1 C7A 96.65(17)
C9A Fe1 C7A 171.75(17)
C11A Fe1 C7A 85.97(16)
C8A Fe1 C7A 91.33(16)
C10A Fe1 C7A 88.39(16)
N3 Cu1 N2 175.02(14)
N3 Cu1 N6 94.69(12)
N2 Cu1 N6 87.97(12)
N3 Cu1 N4 80.07(13)
N2 Cu1 N4 97.75(13)
N6 Cu1 N4 171.67(13)
N3 Cu1 N1 95.46(13)
N2 Cu1 N1 80.02(15)
N6 Cu1 N1 96.94(13)
N4 Cu1 N1 90.04(12)
N3 Cu1 N5 89.03(13)
N2 Cu1 N5 95.60(14)
N6 Cu1 N5 79.41(13)
N4 Cu1 N5 93.94(13)
N1 Cu1 N5 174.46(13)
C5 N1 C1 117.7(4)
C5 N1 Cu1 115.4(3)
C1 N1 Cu1 126.8(3)
C10 N2 C6 118.6(4)
C10 N2 Cu1 126.3(3)
C6 N2 Cu1 114.7(3)
C11 N3 C15 117.6(3)
C11 N3 Cu1 126.6(3)
C15 N3 Cu1 115.8(3)
C20 N4 C16 118.6(3)
C20 N4 Cu1 126.0(3)
C16 N4 Cu1 115.4(3)
C21 N5 C25 117.8(3)
C21 N5 Cu1 126.9(3)
C25 N5 Cu1 115.2(3)
C26 N6 C30 118.3(3)
C26 N6 Cu1 116.3(3)
C30 N6 Cu1 125.3(3)
O1 N12 Fe1 174.4(4)
C2 C1 N1 123.6(5)
C2 C1 H1A 118.2
N1 C1 H1A 118.2
C1 C2 C3 119.1(5)
C1 C2 H2A 120.5
C3 C2 H2A 120.5
C4 C3 C2 118.7(5)
C4 C3 H3A 120.7
C2 C3 H3A 120.7
C3 C4 C5 120.5(5)
C3 C4 H4A 119.7
C5 C4 H4A 119.7
N1 C5 C4 120.5(5)
N1 C5 C6 113.9(4)
C4 C5 C6 125.6(5)
N2 C6 C7 120.9(5)
N2 C6 C5 115.6(4)
C7 C6 C5 123.5(5)
N7 C7A Fe1 178.1(4)
C8 C7 C6 118.4(5)
C8 C7 H7A 120.8
C6 C7 H7A 120.8
N8 C8A Fe1 178.6(4)
C9 C8 C7 120.2(5)
C9 C8 H8A 119.9
C7 C8 H8A 119.9
N9 C9A Fe1 177.3(4)
C8 C9 C10 118.7(6)
C8 C9 H9A 120.7
C10 C9 H9A 120.7
N10 C10A Fe1 178.0(4)
N2 C10 C9 123.3(5)
N2 C10 H10A 118.4
C9 C10 H10A 118.4
N11 C11A Fe1 178.5(4)
N3 C11 C12 123.1(4)
N3 C11 H11A 118.4
C12 C11 H11A 118.4
C11 C12 C13 119.0(4)
C11 C12 H12A 120.5
C13 C12 H12A 120.5
C14 C13 C12 118.6(4)
C14 C13 H13A 120.7
C12 C13 H13A 120.7
C13 C14 C15 120.0(4)
C13 C14 H14A 120.0
C15 C14 H14A 120.0
N3 C15 C14 121.5(4)
N3 C15 C16 113.8(3)
C14 C15 C16 124.7(4)
N4 C16 C17 121.4(4)
N4 C16 C15 114.3(3)
C17 C16 C15 124.3(4)
C18 C17 C16 119.5(4)
C18 C17 H17A 120.2
C16 C17 H17A 120.2
C17 C18 C19 119.4(4)
C17 C18 H18A 120.3
C19 C18 H18A 120.3
C18 C19 C20 118.4(4)
C18 C19 H19A 120.8
C20 C19 H19A 120.8
N4 C20 C19 122.7(4)
N4 C20 H20A 118.6
C19 C20 H20A 118.6
N5 C21 C22 122.6(4)
N5 C21 H21A 118.7
C22 C21 H21A 118.7
C21 C22 C23 119.3(4)
C21 C22 H22A 120.4
C23 C22 H22A 120.4
C22 C23 C24 119.1(4)
C22 C23 H23A 120.5
C24 C23 H23A 120.5
C25 C24 C23 119.5(4)
C25 C24 H24A 120.2
C23 C24 H24A 120.2
N5 C25 C24 121.6(4)
N5 C25 C26 113.6(3)
C24 C25 C26 124.8(4)
N6 C26 C27 121.8(4)
N6 C26 C25 115.2(3)
C27 C26 C25 123.0(4)
C28 C27 C26 118.8(4)
C28 C27 H27A 120.6
C26 C27 H27A 120.6
C29 C28 C27 119.5(4)
C29 C28 H28A 120.2
C27 C28 H28A 120.2
C28 C29 C30 119.6(4)
C28 C29 H29A 120.2
C30 C29 H29A 120.2
N6 C30 C29 121.9(4)
N6 C30 H30A 119.0
C29 C30 H30A 119.0
C1S O1S H1S 109.6
O1S C1S H1SA 109.6
O1S C1S H1SB 109.4
H1SA C1S H1SB 109.5
O1S C1S H1SC 109.4
H1SA C1S H1SC 109.5
H1SB C1S H1SC 109.5
C2S O2S H2S 109.7
O2S C2S H2SA 109.7
O2S C2S H2SB 109.3
H2SA C2S H2SB 109.5
O2S C2S H2SC 109.4
H2SA C2S H2SC 109.5
H2SB C2S H2SC 109.5
H3SA O3S H3SB 105.2

loop_
_geom_bond_atom_site_label_1
_geom_bond_atom_site_label_2
_geom_bond_distance
Fe1 N12 1.636(4)
Fe1 C9A 1.926(5)
Fe1 C11A 1.932(5)
Fe1 C8A 1.936(4)
Fe1 C10A 1.942(5)
Fe1 C7A 1.947(5)
Cu1 N3 1.999(3)
Cu1 N2 2.002(3)
Cu1 N6 2.006(3)
Cu1 N4 2.006(3)
Cu1 N1 2.018(4)
Cu1 N5 2.035(3)
N1 C5 1.340(5)
N1 C1 1.341(5)
N2 C10 1.333(5)
N2 C6 1.347(5)
N3 C11 1.331(5)
N3 C15 1.349(5)
N4 C20 1.321(5)
N4 C16 1.350(5)
N5 C21 1.340(5)
N5 C25 1.359(5)
N6 C26 1.336(5)
N6 C30 1.342(5)
N7 C7A 1.138(5)
N8 C8A 1.147(5)
N9 C9A 1.144(5)
N10 C10A 1.130(5)
N11 C11A 1.149(5)
N12 O1 1.143(4)
C1 C2 1.337(6)
C1 H1A 0.9300
C2 C3 1.363(7)
C2 H2A 0.9300
C3 C4 1.351(7)
C3 H3A 0.9300
C4 C5 1.377(6)
C4 H4A 0.9300
C5 C6 1.455(6)
C6 C7 1.390(6)
C7 C8 1.389(8)
C7 H7A 0.9300
C8 C9 1.345(8)
C8 H8A 0.9300
C9 C10 1.365(6)
C9 H9A 0.9300
C10 H10A 0.9300
C11 C12 1.353(5)
C11 H11A 0.9300
C12 C13 1.376(6)
C12 H12A 0.9300
C13 C14 1.353(6)
C13 H13A 0.9300
C14 C15 1.368(5)
C14 H14A 0.9300
C15 C16 1.476(5)
C16 C17 1.370(5)
C17 C18 1.360(6)
C17 H17A 0.9300
C18 C19 1.374(6)
C18 H18A 0.9300
C19 C20 1.374(6)
C19 H19A 0.9300
C20 H20A 0.9300
C21 C22 1.362(6)
C21 H21A 0.9300
C22 C23 1.364(6)
C22 H22A 0.9300
C23 C24 1.374(6)
C23 H23A 0.9300
C24 C25 1.364(5)
C24 H24A 0.9300
C25 C26 1.467(5)
C26 C27 1.389(5)
C27 C28 1.371(6)
C27 H27A 0.9300
C28 C29 1.349(6)
C28 H28A 0.9300
C29 C30 1.379(5)
C29 H29A 0.9300
C30 H30A 0.9300
O1S C1S 1.342(6)
O1S H1S 0.8200
C1S H1SA 0.9600
C1S H1SB 0.9600
C1S H1SC 0.9602
O2S C2S 1.384(8)
O2S H2S 0.8201
C2S H2SA 0.9599
C2S H2SB 0.9601
C2S H2SC 0.9601
O3S H3SA 0.8500
O3S H3SB 0.8499

loop_
_geom_hbond_atom_site_label_D
_geom_hbond_atom_site_label_H
_geom_hbond_atom_site_label_A
_geom_hbond_site_symmetry_A
_geom_hbond_distance_DH
_geom_hbond_distance_HA
_geom_hbond_distance_DA
_geom_hbond_angle_DHA
O3S H3SB N9 . 0.85 2.04 2.870(5) 165.2
O3S H3SA N7 1_655 0.85 2.25 3.058(5) 158.1
O1S H1S N8 2_645 0.82 2.08 2.831(5) 151.4
O2S H2S O3S 4_476 0.82 1.96 2.746(7) 160.6
